data_7717828
loop_
_publ_author_name
'Patra, Roumi'
'Sinha, Debopam'
'Mondal, Sandip'
'Rajak, Kajal Krishna'

_publ_section_title
;
 New VVO2,VVO, VVOVVO and electrogenerated VIVOVVO systems of valproic
 acid hydrazones: Study of catalytic activity
;
_journal_name_full 'Dalton Transactions'
_journal_paper_doi 10.1039/D4DT02030H
_journal_year 2025
_chemical_absolute_configuration unk
_chemical_formula_moiety 'C19 H24 N2 O2'
_chemical_formula_sum 'C19 H24 N2 O2'
_chemical_formula_weight 312.415
_chemical_name_common 'Napthalene hydrazide ligand'
_chemical_name_systematic 'Napthalene hydrazide ligand'
_space_group_crystal_system orthorhombic
_space_group_IT_number 19
_space_group_name_Hall 'P 2ac 2ab'
_space_group_name_H-M_alt 'P 21 21 21'
_symmetry_Int_Tables_number 19
_audit_block_doi 10.5517/ccdc.csd.cc2g3ngq
_audit_creation_date 2025-01-13
_audit_creation_method
;
Olex2 1.5
(compiled 2024.02.16 svn.r378c4104 for OlexSys, GUI svn.r6928)
;
_audit_update_record
;
2025-01-13 deposited with the CCDC.	2025-01-15 downloaded from the CCDC.
;
_cell_angle_alpha 90
_cell_angle_beta 90
_cell_angle_gamma 90
_cell_formula_units_Z 4
_cell_length_a 4.9108(7)
_cell_length_b 11.4224(14)
_cell_length_c 30.400(4)
_cell_measurement_reflns_used 7437
_cell_measurement_temperature 273.15
_cell_measurement_theta_max 27.07
_cell_measurement_theta_min 2.23
_cell_volume 1705.2(4)
_computing_cell_refinement 'SAINT V8.38A (?, 2016)'
_computing_data_collection 'SAINT V8.38A (?, 2016)'
_computing_data_reduction 'SAINT V8.38A (?, 2016)'
_computing_molecular_graphics 'Olex2 1.5 (Dolomanov et al., 2009)'
_computing_publication_material 'Olex2 1.5 (Dolomanov et al., 2009)'
_computing_structure_refinement 'olex2.refine 1.5 (Bourhis et al., 2015)'
_computing_structure_solution 'SHELXT 2014/5 (Sheldrick, 2014)'
_diffrn_ambient_temperature 273.15
_diffrn_measured_fraction_theta_full 0.9969
_diffrn_measured_fraction_theta_max 0.9969
_diffrn_measurement_device_type 'Bruker SMART APEX2 area detector'
_diffrn_measurement_method '\w and \f scans'
_diffrn_radiation_type 'Mo K\a'
_diffrn_radiation_wavelength 0.71073
_diffrn_reflns_av_R_equivalents 0.1223
_diffrn_reflns_av_unetI/netI 0.0826
_diffrn_reflns_Laue_measured_fraction_full 0.9969
_diffrn_reflns_Laue_measured_fraction_max 0.9969
_diffrn_reflns_limit_h_max 6
_diffrn_reflns_limit_h_min -6
_diffrn_reflns_limit_k_max 14
_diffrn_reflns_limit_k_min -14
_diffrn_reflns_limit_l_max 38
_diffrn_reflns_limit_l_min -39
_diffrn_reflns_number 30259
_diffrn_reflns_point_group_measured_fraction_full 0.9981
_diffrn_reflns_point_group_measured_fraction_max 0.9981
_diffrn_reflns_theta_full 22.2026
_diffrn_reflns_theta_max 22.20
_diffrn_reflns_theta_min 1.90
_exptl_absorpt_coefficient_mu 0.079
_exptl_absorpt_correction_T_max 0.7455
_exptl_absorpt_correction_T_min 0.4882
_exptl_absorpt_correction_type multi-scan
_exptl_absorpt_process_details 'SADABS-2016/2 (Bruker,2016/2) was used for absorption correction'
_exptl_crystal_colour 'dark brown'
_exptl_crystal_density_diffrn 1.217
_exptl_crystal_description needle
_exptl_crystal_F_000 672.406
_exptl_crystal_size_max 0.2
_exptl_crystal_size_mid 0.2
_exptl_crystal_size_min 0.1
_refine_diff_density_max 0.2456
_refine_diff_density_min -0.2064
_refine_diff_density_rms 0.0530
_refine_ls_abs_structure_details 'Hooft, R.W.W., Straver, L.H., Spek, A.L. (2010). J. Appl. Cryst., 43, 665-668.'
_refine_ls_abs_structure_Flack -1.2(15)
_refine_ls_d_res_high 0.9404
_refine_ls_d_res_low 10.6925
_refine_ls_extinction_coef 0.045(5)
_refine_ls_extinction_expression Fc^*^=kFc[1+0.001xFc^2^\l^3^/sin(2\q)]^-1/4^
_refine_ls_goodness_of_fit_ref 1.0944
_refine_ls_hydrogen_treatment constr
_refine_ls_matrix_type full
_refine_ls_number_constraints 40
_refine_ls_number_parameters 212
_refine_ls_number_reflns 2132
_refine_ls_number_restraints 0
_refine_ls_restrained_S_all 1.0944
_refine_ls_R_factor_all 0.0734
_refine_ls_R_factor_gt 0.0483
_refine_ls_shift/su_max -0.0007
_refine_ls_shift/su_mean 0.0001
_refine_ls_structure_factor_coef Fsqd
_refine_ls_weighting_details 'w=1/[\s^2^(Fo^2^)+(0.0736P)^2^] where P=(Fo^2^+2Fc^2^)/3'
_refine_ls_weighting_scheme calc
_refine_ls_wR_factor_gt 0.1156
_refine_ls_wR_factor_ref 0.1373
_reflns_Friedel_coverage 1.000
_reflns_limit_h_max 5
_reflns_limit_h_min -5
_reflns_limit_k_max 12
_reflns_limit_k_min -11
_reflns_limit_l_max 32
_reflns_limit_l_min -31
_reflns_number_gt 1653
_reflns_number_total 2132
_reflns_threshold_expression I>=2u(I)
_cod_data_source_file d4dt02030h2.cif
_cod_data_source_block l2
_cod_original_sg_symbol_Hall ' P 2ac 2ab'
_cod_database_code 7717828
_olex2_refinement_description
;
1. Fixed Uiso
 At 1.2 times of:
  All C(H) groups, All C(H,H) groups, All N(H) groups
 At 1.5 times of:
  All C(H,H,H) groups, All O(H) groups
2.a Ternary CH refined with riding coordinates:
 C9(H9)
2.b Secondary CH2 refined with riding coordinates:
 C1(H1a,H1b), C14(H14a,H14b), C15(H15a,H15b), C16(H16a,H16b)
2.c Aromatic/amide H refined with riding coordinates:
 N2(H2), C2(H2a), C20(H20), C5(H5), C10(H10), C11(H11), C12(H12), C13(H13)
2.d Idealised Me refined as rotating group:
 C17(H17a,H17b,H17c), C18(H18a,H18b,H18c)
2.e Idealised tetrahedral OH refined as rotating group:
 O1(H1)
;
_olex2_submission_special_instructions 'No special instructions were received'

loop_
_space_group_symop_id
_space_group_symop_operation_xyz
1 x,y,z
2 x+1/2,-y+1/2,-z
3 -x,y+1/2,-z+1/2
4 -x+1/2,-y,z+1/2

loop_
_atom_site_label
_atom_site_type_symbol
_atom_site_fract_x
_atom_site_fract_y
_atom_site_fract_z
_atom_site_U_iso_or_equiv
_atom_site_adp_type
_atom_site_occupancy
_atom_site_refinement_flags_posn
O1 O 0.2408(6) 0.8500(2) 0.64635(8) 0.0657(8) Uani 1.000000 .
H1 H 0.274(7) 0.788(2) 0.6340(10) 0.0985(13) Uiso 1.000000 GR
O2 O 0.1262(6) 0.5345(3) 0.58790(8) 0.0669(8) Uani 1.000000 .
N1 N 0.4940(7) 0.6546(3) 0.63366(9) 0.0526(9) Uani 1.000000 .
N2 N 0.5665(6) 0.5685(2) 0.60402(9) 0.0499(8) Uani 1.000000 .
H2 H 0.7342(6) 0.5488(2) 0.60058(9) 0.0599(10) Uiso 1.000000 R
C19 C 0.6121(8) 0.7833(3) 0.69146(11) 0.0451(9) Uani 1.000000 .
C1 C 0.3577(9) 0.4838(4) 0.50034(11) 0.0651(12) Uani 1.000000 .
H1a H 0.4135(9) 0.4307(4) 0.47714(11) 0.0781(14) Uiso 1.000000 R
H1b H 0.1602(9) 0.4844(4) 0.50096(11) 0.0781(14) Uiso 1.000000 R
C2 C 0.8390(9) 0.9129(3) 0.79944(12) 0.0603(11) Uani 1.000000 .
H2a H 0.7966(9) 0.9764(3) 0.81733(12) 0.0724(14) Uiso 1.000000 R
C20 C 0.3557(9) 0.9609(3) 0.70795(12) 0.0563(10) Uani 1.000000 .
H20 H 0.2244(9) 1.0150(3) 0.69947(12) 0.0676(12) Uiso 1.000000 R
C4 C 0.7633(8) 0.8006(3) 0.73192(11) 0.0485(10) Uani 1.000000 .
C5 C 0.9701(9) 0.7234(3) 0.74642(13) 0.0564(11) Uani 1.000000 .
H5 H 1.0190(9) 0.6599(3) 0.72900(13) 0.0677(13) Uiso 1.000000 R
C6 C 0.3680(9) 0.5162(3) 0.58064(10) 0.0492(10) Uani 1.000000 .
C7 C 0.4056(8) 0.8618(3) 0.68176(11) 0.0513(10) Uani 1.000000 .
C8 C 0.7029(8) 0.8984(3) 0.75911(12) 0.0518(10) Uani 1.000000 .
C9 C 0.4610(8) 0.4358(3) 0.54426(10) 0.0526(10) Uani 1.000000 .
H9 H 0.6605(8) 0.4347(3) 0.54376(10) 0.0632(13) Uiso 1.000000 R
C10 C 0.6735(8) 0.6873(3) 0.66233(11) 0.0499(10) Uani 1.000000 .
H10 H 0.8405(8) 0.6492(3) 0.66411(11) 0.0599(12) Uiso 1.000000 R
C11 C 1.0994(9) 0.7412(4) 0.78587(13) 0.0628(12) Uani 1.000000 .
H11 H 1.2345(9) 0.6894(4) 0.79486(13) 0.0754(14) Uiso 1.000000 R
C12 C 0.4976(9) 0.9775(3) 0.74528(12) 0.0566(11) Uani 1.000000 .
H12 H 0.4598(9) 1.0427(3) 0.76252(12) 0.0679(13) Uiso 1.000000 R
C13 C 1.0318(9) 0.8351(4) 0.81251(13) 0.0650(12) Uani 1.000000 .
H13 H 1.1187(9) 0.8450(4) 0.83944(13) 0.0780(14) Uiso 1.000000 R
C14 C 0.3574(9) 0.3113(3) 0.55244(12) 0.0605(11) Uani 1.000000 .
H14a H 0.1612(9) 0.3138(3) 0.55601(12) 0.0726(13) Uiso 1.000000 R
H14b H 0.3966(9) 0.2639(3) 0.52674(12) 0.0726(13) Uiso 1.000000 R
C15 C 0.4811(11) 0.2531(4) 0.59241(13) 0.0726(14) Uani 1.000000 .
H15a H 0.6768(11) 0.2483(4) 0.58848(13) 0.0871(16) Uiso 1.000000 R
H15b H 0.4465(11) 0.3015(4) 0.61803(13) 0.0871(16) Uiso 1.000000 R
C16 C 0.4545(11) 0.6042(4) 0.48891(13) 0.0804(14) Uani 1.000000 .
H16a H 0.3964(11) 0.6578(4) 0.51179(13) 0.0964(17) Uiso 1.000000 R
H16b H 0.6520(11) 0.6042(4) 0.48853(13) 0.0964(17) Uiso 1.000000 R
C17 C 0.3521(12) 0.6490(4) 0.44497(14) 0.1028(18) Uani 1.000000 .
H17a H 0.415(7) 0.598(2) 0.42190(18) 0.154(3) Uiso 1.000000 GR
H17b H 0.1567(12) 0.650(3) 0.4451(5) 0.154(3) Uiso 1.000000 GR
H17c H 0.420(6) 0.7268(14) 0.4401(6) 0.154(3) Uiso 1.000000 GR
C18 C 0.3702(13) 0.1308(4) 0.60095(15) 0.1008(18) Uani 1.000000 .
H18a H 0.396(7) 0.0832(10) 0.5752(5) 0.151(3) Uiso 1.000000 GR
H18b H 0.465(5) 0.0964(12) 0.6253(8) 0.151(3) Uiso 1.000000 GR
H18c H 0.180(2) 0.1355(5) 0.6076(11) 0.151(3) Uiso 1.000000 GR

loop_
_atom_site_aniso_label
_atom_site_aniso_U_11
_atom_site_aniso_U_22
_atom_site_aniso_U_33
_atom_site_aniso_U_12
_atom_site_aniso_U_13
_atom_site_aniso_U_23
O1 0.0726(19) 0.074(2) 0.0501(16) 0.0131(16) -0.0062(15) -0.0050(14)
O2 0.0461(17) 0.091(2) 0.0632(18) 0.0005(15) 0.0048(14) -0.0197(15)
N1 0.057(2) 0.061(2) 0.0393(17) -0.0018(16) 0.0032(18) -0.0047(16)
N2 0.046(2) 0.062(2) 0.0418(17) 0.0029(15) 0.0040(15) -0.0101(15)
C19 0.050(2) 0.052(2) 0.033(2) -0.003(2) 0.0026(18) -0.0009(17)
C1 0.075(3) 0.074(3) 0.047(2) -0.004(2) 0.009(2) -0.002(2)
C2 0.075(3) 0.064(3) 0.043(2) -0.009(2) 0.007(2) -0.008(2)
C20 0.066(3) 0.056(2) 0.047(2) 0.009(2) 0.006(2) 0.002(2)
C4 0.052(2) 0.051(2) 0.043(2) -0.009(2) 0.0109(19) 0.003(2)
C5 0.060(3) 0.059(2) 0.050(2) 0.000(2) 0.004(2) 0.0011(19)
C6 0.050(3) 0.059(2) 0.039(2) -0.000(2) 0.001(2) -0.0028(19)
C7 0.055(2) 0.062(2) 0.037(2) -0.000(2) -0.002(2) 0.0034(19)
C8 0.058(3) 0.051(2) 0.046(2) -0.008(2) 0.006(2) -0.002(2)
C9 0.051(2) 0.064(3) 0.042(2) 0.0011(19) 0.001(2) -0.0046(19)
C10 0.054(2) 0.054(2) 0.041(2) -0.000(2) 0.007(2) 0.001(2)
C11 0.066(3) 0.072(3) 0.050(2) 0.002(2) -0.009(2) 0.008(2)
C12 0.071(3) 0.049(2) 0.050(2) 0.002(2) 0.010(2) -0.009(2)
C13 0.074(3) 0.077(3) 0.044(2) -0.004(3) -0.003(2) 0.000(2)
C14 0.066(3) 0.070(3) 0.046(2) -0.004(2) 0.001(2) -0.009(2)
C15 0.087(3) 0.073(3) 0.058(3) -0.000(3) 0.000(3) -0.000(2)
C16 0.102(4) 0.077(3) 0.062(3) -0.000(3) 0.009(3) 0.009(2)
C17 0.143(5) 0.101(4) 0.064(3) 0.010(4) 0.015(3) 0.026(3)
C18 0.138(5) 0.083(3) 0.081(3) -0.006(3) 0.004(3) 0.017(3)

loop_
_atom_type_symbol
_atom_type_scat_dispersion_real
_atom_type_scat_dispersion_imag
_atom_type_scat_Cromer_Mann_a1
_atom_type_scat_Cromer_Mann_a2
_atom_type_scat_Cromer_Mann_a3
_atom_type_scat_Cromer_Mann_a4
_atom_type_scat_Cromer_Mann_b1
_atom_type_scat_Cromer_Mann_b2
_atom_type_scat_Cromer_Mann_b3
_atom_type_scat_Cromer_Mann_b4
_atom_type_scat_Cromer_Mann_c
_atom_type_scat_source
_atom_type_scat_dispersion_source
C 0.00313 0.00162 2.31000 1.02000 1.58860 0.86500 20.84390 10.20750 0.56870 51.65120 0.21560 'International Tables Volume C Table 6.1.1.4 (pp. 500-502)' 'Brennan, Cowan, Rev. Sci. Instrum., 1992, 63, 850'
H 0.00000 0.00000 0.49300 0.32291 0.14019 0.04081 10.51090 26.12570 3.14236 57.79970 0.00304 'International Tables Volume C Table 6.1.1.4 (pp. 500-502)' 'Brennan, Cowan, Rev. Sci. Instrum., 1992, 63, 850'
N 0.00612 0.00332 12.21260 3.13220 2.01250 1.16630 0.00570 9.89330 28.99750 0.58260 -11.52900 'International Tables Volume C Table 6.1.1.4 (pp. 500-502)' 'Brennan, Cowan, Rev. Sci. Instrum., 1992, 63, 850'
O 0.01085 0.00610 3.04850 2.28680 1.54630 0.86700 13.27710 5.70110 0.32390 32.90890 0.25080 'International Tables Volume C Table 6.1.1.4 (pp. 500-502)' 'Brennan, Cowan, Rev. Sci. Instrum., 1992, 63, 850'

loop_
_geom_angle_atom_site_label_1
_geom_angle_atom_site_label_2
_geom_angle_atom_site_label_3
_geom_angle
_geom_angle_site_symmetry_1
_geom_angle_site_symmetry_3
_geom_angle_publ_flag
C7 O1 H1 109.5 . . ?
C10 N1 N2 118.0(3) . . ?
H2 N2 N1 120.86(18) . . ?
C6 N2 N1 118.3(3) . . ?
C6 N2 H2 120.9(2) . . ?
C7 C19 C4 117.9(3) . . ?
C10 C19 C4 121.2(3) . . ?
C10 C19 C7 121.0(3) . . ?
H1b C1 H1a 107.5 . . ?
C9 C1 H1a 108.46(19) . . ?
C9 C1 H1b 108.5(2) . . ?
C16 C1 H1a 108.5(2) . . ?
C16 C1 H1b 108.5(3) . . ?
C16 C1 C9 115.3(3) . . ?
C8 C2 H2a 119.7(2) . . ?
C13 C2 H2a 119.7(2) . . ?
C13 C2 C8 120.6(4) . . ?
C7 C20 H20 120.0(2) . . ?
C12 C20 H20 120.0(2) . . ?
C12 C20 C7 120.1(4) . . ?
C5 C4 C19 123.2(3) . . ?
C8 C4 C19 119.6(3) . . ?
C8 C4 C5 117.3(4) . . ?
H5 C5 C4 119.6(2) . . ?
C11 C5 C4 120.8(4) . . ?
C11 C5 H5 119.6(2) . . ?
N2 C6 O2 122.1(3) . . ?
C9 C6 O2 121.9(3) . . ?
C9 C6 N2 116.0(4) . . ?
C19 C7 O1 122.8(3) . . ?
C20 C7 O1 115.3(3) . . ?
C20 C7 C19 121.9(3) . . ?
C4 C8 C2 120.0(4) . . ?
C12 C8 C2 121.5(4) . . ?
C12 C8 C4 118.5(3) . . ?
C6 C9 C1 108.7(3) . . ?
H9 C9 C1 108.8(2) . . ?
H9 C9 C6 108.8(2) . . ?
C14 C9 C1 111.4(3) . . ?
C14 C9 C6 110.2(3) . . ?
C14 C9 H9 108.8(2) . . ?
C19 C10 N1 119.4(3) . . ?
H10 C10 N1 120.3(2) . . ?
H10 C10 C19 120.3(2) . . ?
H11 C11 C5 119.5(2) . . ?
C13 C11 C5 121.0(4) . . ?
C13 C11 H11 119.5(3) . . ?
C8 C12 C20 121.9(3) . . ?
H12 C12 C20 119.0(2) . . ?
H12 C12 C8 119.0(2) . . ?
C11 C13 C2 120.2(4) . . ?
H13 C13 C2 119.9(2) . . ?
H13 C13 C11 119.9(3) . . ?
H14a C14 C9 108.8(2) . . ?
H14b C14 C9 108.77(19) . . ?
H14b C14 H14a 107.7 . . ?
C15 C14 C9 113.9(3) . . ?
C15 C14 H14a 108.8(2) . . ?
C15 C14 H14b 108.8(2) . . ?
H15a C15 C14 108.9(2) . . ?
H15b C15 C14 108.9(2) . . ?
H15b C15 H15a 107.7 . . ?
C18 C15 C14 113.4(4) . . ?
C18 C15 H15a 108.9(3) . . ?
C18 C15 H15b 108.9(2) . . ?
H16a C16 C1 108.7(2) . . ?
H16b C16 C1 108.7(3) . . ?
H16b C16 H16a 107.6 . . ?
C17 C16 C1 114.2(4) . . ?
C17 C16 H16a 108.7(3) . . ?
C17 C16 H16b 108.7(3) . . ?
H17a C17 C16 109.5 . . ?
H17b C17 C16 109.5 . . ?
H17b C17 H17a 109.5 . . ?
H17c C17 C16 109.5 . . ?
H17c C17 H17a 109.5 . . ?
H17c C17 H17b 109.5 . . ?
H18a C18 C15 109.5 . . ?
H18b C18 C15 109.5 . . ?
H18b C18 H18a 109.5 . . ?
H18c C18 C15 109.5 . . ?
H18c C18 H18a 109.5 . . ?
H18c C18 H18b 109.5 . . ?

loop_
_geom_bond_atom_site_label_1
_geom_bond_atom_site_label_2
_geom_bond_distance
_geom_bond_site_symmetry_2
_geom_bond_publ_flag
O1 H1 0.8200 . ?
O1 C7 1.354(4) . ?
O2 C6 1.225(5) . ?
N1 N2 1.380(4) . ?
N1 C10 1.295(4) . ?
N2 H2 0.8600 . ?
N2 C6 1.346(4) . ?
C19 C4 1.450(5) . ?
C19 C7 1.385(5) . ?
C19 C10 1.441(5) . ?
C1 H1a 0.9700 . ?
C1 H1b 0.9700 . ?
C1 C9 1.530(4) . ?
C1 C16 1.495(5) . ?
C2 H2a 0.9300 . ?
C2 C8 1.406(5) . ?
C2 C13 1.358(6) . ?
C20 H20 0.9300 . ?
C20 C7 1.405(5) . ?
C20 C12 1.345(5) . ?
C4 C5 1.415(5) . ?
C4 C8 1.421(5) . ?
C5 H5 0.9300 . ?
C5 C11 1.372(5) . ?
C6 C9 1.508(4) . ?
C8 C12 1.417(5) . ?
C9 H9 0.9800 . ?
C9 C14 1.530(5) . ?
C10 H10 0.9300 . ?
C11 H11 0.9300 . ?
C11 C13 1.385(5) . ?
C12 H12 0.9300 . ?
C13 H13 0.9300 . ?
C14 H14a 0.9700 . ?
C14 H14b 0.9700 . ?
C14 C15 1.513(5) . ?
C15 H15a 0.9700 . ?
C15 H15b 0.9700 . ?
C15 C18 1.522(6) . ?
C16 H16a 0.9700 . ?
C16 H16b 0.9700 . ?
C16 C17 1.516(6) . ?
C17 H17a 0.9600 . ?
C17 H17b 0.9600 . ?
C17 H17c 0.9600 . ?
C18 H18a 0.9600 . ?
C18 H18b 0.9600 . ?
C18 H18c 0.9600 . ?

loop_
_geom_torsion_atom_site_label_1
_geom_torsion_atom_site_label_2
_geom_torsion_atom_site_label_3
_geom_torsion_atom_site_label_4
_geom_torsion
_geom_torsion_site_symmetry_1
_geom_torsion_site_symmetry_2
_geom_torsion_site_symmetry_3
_geom_torsion_site_symmetry_4
_geom_torsion_publ_flag
O1 C7 C19 C4 -175.8(3) . . . . ?
O1 C7 C19 C10 3.9(4) . . . . ?
O1 C7 C20 C12 176.2(3) . . . . ?
O2 C6 N2 N1 -7.2(4) . . . . ?
O2 C6 C9 C1 60.6(4) . . . . ?
O2 C6 C9 C14 -61.8(4) . . . . ?
N1 N2 C6 C9 171.5(3) . . . . ?
N1 C10 C19 C4 161.0(3) . . . . ?
N1 C10 C19 C7 -18.7(4) . . . . ?
N2 C6 C9 C1 -118.1(3) . . . . ?
N2 C6 C9 C14 119.5(3) . . . . ?
C19 C4 C5 C11 -177.3(3) . . . . ?
C19 C4 C8 C2 176.9(3) . . . . ?
C19 C4 C8 C12 -0.9(4) . . . . ?
C19 C7 C20 C12 -4.6(4) . . . . ?
C1 C9 C14 C15 172.5(3) . . . . ?
C2 C8 C4 C5 -2.5(4) . . . . ?
C2 C8 C12 C20 -176.3(4) . . . . ?
C2 C13 C11 C5 -1.4(5) . . . . ?
C20 C12 C8 C4 1.6(4) . . . . ?
C4 C5 C11 C13 -0.2(4) . . . . ?
C6 C9 C14 C15 -66.7(4) . . . . ?
C9 C14 C15 C18 178.3(4) . . . . ?
